data_1511745
loop_
_publ_author_name
'Khamaganova, T.N.'
'Trunov, V.K.'
'Efremov, V.A.'
'Dzhurinskii, B.F.'

_publ_section_title
;
 Crystal structures Ba3 TR2 (B O3)4 (TR= La, Pr)
;
_journal_name_full Kristallografiya
_journal_page_first 856
_journal_page_last 860
_journal_volume 35
_journal_year 1990
_chemical_formula_sum 'B4 Ba3 La2 O12'
_chemical_name_systematic 'Ba3 La2 (B O3)4'
_space_group_IT_number 62
_symmetry_space_group_name_Hall '-P 2ac 2n'
_symmetry_space_group_name_H-M 'P n m a'
_cell_angle_alpha 90
_cell_angle_beta 90
_cell_angle_gamma 90
_cell_formula_units_Z 4
_cell_length_a 7.734
_cell_length_b 17.043
_cell_length_c 9.056
_cell_volume 1193.676
_citation_journal_id_ASTM KRISAJ
_cod_data_source_file boron4-x_8.cif
_cod_data_source_block B4Ba3La2O12
_cod_database_code 1511745

loop_
_symmetry_equiv_pos_as_xyz
x,y,z
-x+1/2,-y,z+1/2
x+1/2,-y+1/2,-z+1/2
-x,y+1/2,-z
-x,-y,-z
x-1/2,y,-z-1/2
-x-1/2,y-1/2,z-1/2
x,-y-1/2,z

loop_
_atom_site_label
_atom_site_type_symbol
_atom_site_fract_x
_atom_site_fract_y
_atom_site_fract_z
_atom_site_occupancy
_atom_site_U_iso_or_equiv
Ba2 Ba+2 0.1839 0.12606 0.1512 0.67 0.0
La1 La+3 0.31296 0.25 0.53397 0.67 0.0
B2 B+3 0.285 0.75 0.357 1 0.0
Ba1 Ba+2 0.31296 0.25 0.53397 0.33 0.0
O7 O-2 0.398 0.4536 0.3132 1 0.0
La2 La+3 0.1839 0.12606 0.1512 0.33 0.0
O6 O-2 0.292 0.4883 0.986 1 0.0
O2 O-2 0.384 0.25 0.259 1 0.0
B3 B+3 0.328 0.4562 0.451 1 0.0
O3 O-2 0.634 0.25 0.509 1 0.0
O1 O-2 0.5421 0.3211 0.074 1 0.0
B1 B+3 0.488 0.25 0.134 1 0.0
La3 La+3 0.47878 0.5831 0.17848 0.33 0.0
Ba3 Ba+2 0.47878 0.5831 0.17848 0.67 0.0
O4 O-2 0.747 0.6811 0.2119 1 0.0
O5 O-2 0.623 0.6008 0.454 1 0.0
